data_1529286
loop_
_publ_author_name
'Yamamura, Masaki'
'Hongo, Daigo'
'Nabeshima, Tatsuya'

_publ_section_title
;
 Twofold fused concave hosts containing two phosphorus atoms: modules for
 the sandwich-type encapsulation of fullerenes in variable cavities
;
_journal_issue 11
_journal_name_full 'Chem. Sci.'
_journal_page_first 6373
_journal_paper_doi 10.1039/C5SC02224J
_journal_volume 6
_journal_year 2015
_chemical_formula_sum 'C60 H64 O6 P2'
_chemical_formula_weight 943.05
_chemical_name_systematic
; 
 ? 
;
_space_group_IT_number 2
_symmetry_cell_setting triclinic
_symmetry_space_group_name_Hall '-P 1'
_symmetry_space_group_name_H-M 'P -1'
_atom_sites_solution_hydrogens geom
_atom_sites_solution_primary direct
_atom_sites_solution_secondary difmap
_audit_creation_method SHELXL-97
_audit_update_record
;
2015-05-18 deposited with the CCDC.
2015-07-24 downloaded from the CCDC.
;
_cell_angle_alpha 97.161(2)
_cell_angle_beta 111.866(2)
_cell_angle_gamma 112.432(2)
_cell_formula_units_Z 1
_cell_length_a 11.135(2)
_cell_length_b 11.644(3)
_cell_length_c 12.132(3)
_cell_measurement_reflns_used 6121
_cell_measurement_temperature 120(2)
_cell_measurement_theta_max 26.39
_cell_measurement_theta_min 2.20
_cell_volume 1282.5(5)
_computing_cell_refinement 'Bruker SAINT'
_computing_data_collection 'Bruker APEX2'
_computing_data_reduction 'Bruker SAINT'
_computing_structure_refinement 'SHELXL-97 (Sheldrick, 1997)'
_computing_structure_solution 'SHELXS-97 (Sheldrick, 1990)'
_diffrn_ambient_temperature 120(2)
_diffrn_measured_fraction_theta_full 0.984
_diffrn_measured_fraction_theta_max 0.984
_diffrn_measurement_device_type 'Bruker APEX-II CCD'
_diffrn_measurement_method '\f and \w scans'
_diffrn_radiation_monochromator graphite
_diffrn_radiation_source 'fine-focus sealed tube'
_diffrn_radiation_type MoK\a
_diffrn_radiation_wavelength 0.71073
_diffrn_reflns_av_R_equivalents 0.0431
_diffrn_reflns_av_sigmaI/netI 0.0380
_diffrn_reflns_limit_h_max 14
_diffrn_reflns_limit_h_min -14
_diffrn_reflns_limit_k_max 15
_diffrn_reflns_limit_k_min -15
_diffrn_reflns_limit_l_max 16
_diffrn_reflns_limit_l_min -16
_diffrn_reflns_number 32000
_diffrn_reflns_theta_full 28.22
_diffrn_reflns_theta_max 28.22
_diffrn_reflns_theta_min 1.99
_exptl_absorpt_coefficient_mu 0.136
_exptl_absorpt_correction_T_max 0.9932
_exptl_absorpt_correction_T_min 0.9603
_exptl_absorpt_correction_type empirical
_exptl_crystal_colour colorless
_exptl_crystal_density_diffrn 1.221
_exptl_crystal_density_method 'not measured'
_exptl_crystal_description prism
_exptl_crystal_F_000 502
_exptl_crystal_size_max 0.30
_exptl_crystal_size_mid 0.05
_exptl_crystal_size_min 0.05
_refine_diff_density_max 0.559
_refine_diff_density_min -0.416
_refine_diff_density_rms 0.058
_refine_ls_extinction_method none
_refine_ls_goodness_of_fit_ref 1.019
_refine_ls_hydrogen_treatment mixed
_refine_ls_matrix_type full
_refine_ls_number_parameters 314
_refine_ls_number_reflns 6222
_refine_ls_number_restraints 0
_refine_ls_restrained_S_all 1.019
_refine_ls_R_factor_all 0.0716
_refine_ls_R_factor_gt 0.0447
_refine_ls_shift/su_max 0.000
_refine_ls_shift/su_mean 0.000
_refine_ls_structure_factor_coef Fsqd
_refine_ls_weighting_details 'calc w=1/[\s^2^(Fo^2^)+(0.0422P)^2^+1.0197P] where P=(Fo^2^+2Fc^2^)/3'
_refine_ls_weighting_scheme calc
_refine_ls_wR_factor_gt 0.1002
_refine_ls_wR_factor_ref 0.1149
_reflns_number_gt 4568
_reflns_number_total 6222
_reflns_threshold_expression >2sigma(I)
_cod_data_source_file c5sc02224j2.cif
_cod_data_source_block antic60_0m
_cod_depositor_comments 'Adding full bibliography for 1529286--1529292.cif.'
_cod_original_cell_volume 1282.4(5)
_cod_original_sg_symbol_H-M P-1
_cod_database_code 1529286

loop_
_symmetry_equiv_pos_as_xyz
'x, y, z'
'-x, -y, -z'

loop_
_atom_site_label
_atom_site_type_symbol
_atom_site_fract_x
_atom_site_fract_y
_atom_site_fract_z
_atom_site_U_iso_or_equiv
_atom_site_adp_type
_atom_site_occupancy
_atom_site_symmetry_multiplicity
_atom_site_calc_flag
_atom_site_refinement_flags
P1 P 0.22823(4) 0.00550(4) 0.02150(4) 0.01543(11) Uani 1 1 d .
O2 O 0.50170(13) 0.23847(12) 0.05338(12) 0.0206(3) Uani 1 1 d .
C1 C -0.2038(2) -0.2895(2) 0.1601(2) 0.0320(5) Uani 1 1 d .
H1A H -0.2674 -0.3000 0.2003 0.048 Uiso 1 1 calc R
H1B H -0.2444 -0.3707 0.0936 0.048 Uiso 1 1 calc R
H1C H -0.1976 -0.2179 0.1241 0.048 Uiso 1 1 calc R
C2 C -0.0509(2) -0.25827(18) 0.25710(17) 0.0224(4) Uani 1 1 d .
C3 C 0.04507(18) -0.24481(17) 0.19087(16) 0.0197(3) Uani 1 1 d .
C4 C 0.09242(17) -0.13707(17) 0.15061(16) 0.0183(3) Uani 1 1 d .
H4 H 0.0656 -0.0707 0.1658 0.022 Uiso 1 1 calc R
C5 C 0.17854(17) -0.12292(16) 0.08824(15) 0.0167(3) Uani 1 1 d .
C6 C 0.38720(17) 0.00451(16) 0.02034(15) 0.0163(3) Uani 1 1 d .
C7 C 0.49686(17) 0.11852(16) 0.02597(16) 0.0165(3) Uani 1 1 d .
C8 C 0.39260(17) -0.11293(16) -0.00169(15) 0.0164(3) Uani 1 1 d .
O3 O 0.29118(13) -0.22692(12) -0.00253(12) 0.0205(3) Uani 1 1 d .
C10 C 0.21342(17) -0.22352(17) 0.06354(16) 0.0179(3) Uani 1 1 d .
C11 C 0.0134(2) -0.1297(2) 0.3593(2) 0.0359(5) Uani 1 1 d .
H11A H 0.1133 -0.1070 0.4191 0.054 Uiso 1 1 calc R
H11B H -0.0468 -0.1399 0.4027 0.054 Uiso 1 1 calc R
H11C H 0.0148 -0.0600 0.3213 0.054 Uiso 1 1 calc R
C12 C -0.0644(2) -0.3687(2) 0.3161(2) 0.0354(5) Uani 1 1 d .
H12A H -0.1221 -0.3714 0.3609 0.053 Uiso 1 1 calc R
H12B H 0.0333 -0.3530 0.3746 0.053 Uiso 1 1 calc R
H12C H -0.1129 -0.4524 0.2503 0.053 Uiso 1 1 calc R
C13 C 0.43181(18) 0.26313(17) 0.11979(16) 0.0181(3) Uani 1 1 d .
C14 C 0.30925(17) 0.16839(16) 0.12170(16) 0.0171(3) Uani 1 1 d .
C15 C 0.24682(17) 0.20965(17) 0.18909(16) 0.0179(3) Uani 1 1 d .
H15 H 0.1621 0.1464 0.1891 0.022 Uiso 1 1 calc R
C16 C 0.30478(18) 0.34026(17) 0.25611(16) 0.0188(3) Uani 1 1 d .
C17 C 0.42712(19) 0.43122(18) 0.25126(17) 0.0222(4) Uani 1 1 d .
H17 H 0.4685 0.5210 0.2957 0.027 Uiso 1 1 calc R
C18 C 0.48949(19) 0.39381(17) 0.18344(17) 0.0219(4) Uani 1 1 d .
H18 H 0.5717 0.4577 0.1806 0.026 Uiso 1 1 calc R
C19 C 0.22943(19) 0.37911(17) 0.32552(16) 0.0209(4) Uani 1 1 d .
C20 C 0.07729(19) 0.35143(18) 0.22795(19) 0.0261(4) Uani 1 1 d .
H20A H 0.0872 0.3949 0.1654 0.039 Uiso 1 1 calc R
H20B H 0.0314 0.3848 0.2695 0.039 Uiso 1 1 calc R
H20C H 0.0164 0.2570 0.1869 0.039 Uiso 1 1 calc R
C21 C 0.2113(2) 0.2974(2) 0.41357(19) 0.0323(5) Uani 1 1 d .
H21A H 0.1633 0.3233 0.4578 0.048 Uiso 1 1 calc R
H21B H 0.3076 0.3123 0.4743 0.048 Uiso 1 1 calc R
H21C H 0.1514 0.2045 0.3648 0.048 Uiso 1 1 calc R
C22 C 0.3137(2) 0.52413(19) 0.40148(19) 0.0285(4) Uani 1 1 d .
H22A H 0.3210 0.5771 0.3453 0.043 Uiso 1 1 calc R
H22B H 0.4120 0.5442 0.4627 0.043 Uiso 1 1 calc R
H22C H 0.2621 0.5439 0.4451 0.043 Uiso 1 1 calc R
O1 O 0.10995(12) -0.01909(12) -0.10228(11) 0.0192(3) Uani 1 1 d .
C24 C 0.08232(19) -0.34254(18) 0.16336(18) 0.0237(4) Uani 1 1 d .
H24 H 0.0503 -0.4178 0.1889 0.028 Uiso 1 1 calc R
C25 C 0.16463(19) -0.33300(18) 0.09983(18) 0.0230(4) Uani 1 1 d .
H25 H 0.1874 -0.4015 0.0813 0.028 Uiso 1 1 calc R
C26 C 0.4410(4) 1.1811(3) 0.6925(3) 0.0766(10) Uani 1 1 d .
H26A H 0.3563 1.1925 0.6430 0.115 Uiso 1 1 calc R
H26B H 0.5156 1.2156 0.6643 0.115 Uiso 1 1 calc R
H26C H 0.4815 1.2285 0.7809 0.115 Uiso 1 1 calc R
C27 C 0.3950(2) 1.0403(2) 0.6765(2) 0.0412(5) Uani 1 1 d .
C28 C 0.4634(3) 0.9770(3) 0.6372(2) 0.0507(7) Uani 1 1 d .
H28 H 0.5419 1.0245 0.6204 0.061 Uiso 1 1 calc R
C29 C 0.4164(3) 0.8453(3) 0.6230(2) 0.0560(8) Uani 1 1 d .
H29 H 0.4626 0.8025 0.5959 0.067 Uiso 1 1 calc R
C30 C 0.3034(3) 0.7754(3) 0.6476(2) 0.0602(8) Uani 1 1 d .
H30 H 0.2713 0.6847 0.6372 0.072 Uiso 1 1 calc R
C31 C 0.2384(3) 0.8372(3) 0.6869(2) 0.0528(7) Uani 1 1 d .
H31 H 0.1611 0.7896 0.7049 0.063 Uiso 1 1 calc R
C32 C 0.2825(2) 0.9664(3) 0.7009(2) 0.0399(5) Uani 1 1 d .
H32 H 0.2348 1.0072 0.7283 0.048 Uiso 1 1 calc R

loop_
_atom_site_aniso_label
_atom_site_aniso_U_11
_atom_site_aniso_U_22
_atom_site_aniso_U_33
_atom_site_aniso_U_23
_atom_site_aniso_U_13
_atom_site_aniso_U_12
P1 0.01226(19) 0.0166(2) 0.0192(2) 0.00531(16) 0.00852(16) 0.00717(16)
O2 0.0214(6) 0.0179(6) 0.0314(7) 0.0084(5) 0.0186(5) 0.0110(5)
C1 0.0230(9) 0.0408(12) 0.0407(12) 0.0201(10) 0.0194(9) 0.0160(9)
C2 0.0250(9) 0.0273(10) 0.0264(9) 0.0142(8) 0.0181(8) 0.0150(8)
C3 0.0171(8) 0.0236(9) 0.0216(9) 0.0087(7) 0.0100(7) 0.0108(7)
C4 0.0156(8) 0.0201(8) 0.0214(9) 0.0064(7) 0.0087(7) 0.0101(7)
C5 0.0125(7) 0.0179(8) 0.0183(8) 0.0049(6) 0.0063(6) 0.0068(6)
C6 0.0136(7) 0.0196(8) 0.0165(8) 0.0045(6) 0.0075(6) 0.0083(6)
C7 0.0167(8) 0.0159(8) 0.0191(8) 0.0047(6) 0.0085(7) 0.0094(6)
C8 0.0138(7) 0.0169(8) 0.0184(8) 0.0054(6) 0.0083(6) 0.0065(6)
O3 0.0193(6) 0.0172(6) 0.0305(7) 0.0071(5) 0.0173(5) 0.0081(5)
C10 0.0126(7) 0.0207(8) 0.0204(8) 0.0053(7) 0.0085(7) 0.0072(6)
C11 0.0421(12) 0.0373(12) 0.0349(11) 0.0088(9) 0.0274(10) 0.0159(10)
C12 0.0456(12) 0.0461(13) 0.0439(13) 0.0293(11) 0.0350(11) 0.0301(11)
C13 0.0163(8) 0.0208(8) 0.0217(9) 0.0073(7) 0.0107(7) 0.0107(7)
C14 0.0140(7) 0.0199(8) 0.0180(8) 0.0061(7) 0.0067(6) 0.0090(7)
C15 0.0143(7) 0.0203(8) 0.0208(8) 0.0071(7) 0.0088(7) 0.0086(7)
C16 0.0166(8) 0.0209(9) 0.0186(8) 0.0042(7) 0.0071(7) 0.0099(7)
C17 0.0202(8) 0.0184(9) 0.0259(9) 0.0028(7) 0.0104(7) 0.0082(7)
C18 0.0177(8) 0.0183(9) 0.0302(10) 0.0062(7) 0.0132(7) 0.0071(7)
C19 0.0200(8) 0.0206(9) 0.0224(9) 0.0030(7) 0.0106(7) 0.0100(7)
C20 0.0189(8) 0.0230(9) 0.0336(10) 0.0030(8) 0.0106(8) 0.0103(7)
C21 0.0405(11) 0.0364(12) 0.0309(11) 0.0120(9) 0.0236(9) 0.0207(10)
C22 0.0234(9) 0.0250(10) 0.0311(10) -0.0033(8) 0.0128(8) 0.0090(8)
O1 0.0158(6) 0.0212(6) 0.0212(6) 0.0069(5) 0.0082(5) 0.0095(5)
C24 0.0241(9) 0.0232(9) 0.0321(10) 0.0150(8) 0.0172(8) 0.0127(7)
C25 0.0221(9) 0.0205(9) 0.0339(10) 0.0112(8) 0.0167(8) 0.0125(7)
C26 0.0602(19) 0.062(2) 0.078(2) 0.0331(18) 0.0087(17) 0.0195(16)
C27 0.0361(12) 0.0493(14) 0.0292(11) 0.0154(10) 0.0066(9) 0.0186(11)
C28 0.0342(12) 0.089(2) 0.0257(12) 0.0158(13) 0.0123(10) 0.0277(13)
C29 0.0540(16) 0.084(2) 0.0270(12) -0.0007(13) 0.0061(11) 0.0464(16)
C30 0.0637(18) 0.0563(18) 0.0339(14) 0.0071(12) -0.0008(13) 0.0273(15)
C31 0.0424(14) 0.0644(18) 0.0325(13) 0.0170(12) 0.0110(11) 0.0121(13)
C32 0.0318(11) 0.0613(16) 0.0262(11) 0.0101(10) 0.0112(9) 0.0246(11)

loop_
_atom_type_symbol
_atom_type_description
_atom_type_scat_dispersion_real
_atom_type_scat_dispersion_imag
_atom_type_scat_source
C C 0.0033 0.0016 'International Tables Vol C Tables 4.2.6.8 and 6.1.1.4'
H H 0.0000 0.0000 'International Tables Vol C Tables 4.2.6.8 and 6.1.1.4'
O O 0.0106 0.0060 'International Tables Vol C Tables 4.2.6.8 and 6.1.1.4'
P P 0.1023 0.0942 'International Tables Vol C Tables 4.2.6.8 and 6.1.1.4'

loop_
_geom_angle_atom_site_label_1
_geom_angle_atom_site_label_2
_geom_angle_atom_site_label_3
_geom_angle
_geom_angle_site_symmetry_1
_geom_angle_site_symmetry_3
O1 P1 C6 115.53(7) . .
O1 P1 C14 112.29(7) . .
C6 P1 C14 99.24(8) . .
O1 P1 C5 112.92(7) . .
C6 P1 C5 99.11(8) . .
C14 P1 C5 116.42(8) . .
C7 O2 C13 120.53(13) . .
C2 C1 H1A 109.5 . .
C2 C1 H1B 109.5 . .
H1A C1 H1B 109.5 . .
C2 C1 H1C 109.5 . .
H1A C1 H1C 109.5 . .
H1B C1 H1C 109.5 . .
C1 C2 C11 109.29(16) . .
C1 C2 C12 108.46(16) . .
C11 C2 C12 109.00(17) . .
C1 C2 C3 108.23(15) . .
C11 C2 C3 109.96(15) . .
C12 C2 C3 111.85(15) . .
C4 C3 C24 117.38(15) . .
C4 C3 C2 120.96(15) . .
C24 C3 C2 121.59(16) . .
C3 C4 C5 122.27(16) . .
C3 C4 H4 118.9 . .
C5 C4 H4 118.9 . .
C10 C5 C4 118.00(16) . .
C10 C5 P1 117.38(12) . .
C4 C5 P1 124.16(13) . .
C8 C6 C7 120.39(15) . .
C8 C6 P1 119.67(12) . .
C7 C6 P1 119.45(13) . .
O2 C7 C8 117.17(15) . 2_655
O2 C7 C6 123.24(14) . .
C8 C7 C6 119.59(15) 2_655 .
O3 C8 C6 122.83(14) . .
O3 C8 C7 117.26(14) . 2_655
C6 C8 C7 119.90(15) . 2_655
C8 O3 C10 120.34(13) . .
C25 C10 O3 114.32(15) . .
C25 C10 C5 120.80(15) . .
O3 C10 C5 124.81(15) . .
C2 C11 H11A 109.5 . .
C2 C11 H11B 109.5 . .
H11A C11 H11B 109.5 . .
C2 C11 H11C 109.5 . .
H11A C11 H11C 109.5 . .
H11B C11 H11C 109.5 . .
C2 C12 H12A 109.5 . .
C2 C12 H12B 109.5 . .
H12A C12 H12B 109.5 . .
C2 C12 H12C 109.5 . .
H12A C12 H12C 109.5 . .
H12B C12 H12C 109.5 . .
C18 C13 O2 114.38(15) . .
C18 C13 C14 120.57(15) . .
O2 C13 C14 125.00(15) . .
C13 C14 C15 118.22(15) . .
C13 C14 P1 117.53(12) . .
C15 C14 P1 123.72(13) . .
C16 C15 C14 122.26(15) . .
C16 C15 H15 118.9 . .
C14 C15 H15 118.9 . .
C15 C16 C17 117.38(15) . .
C15 C16 C19 119.61(15) . .
C17 C16 C19 122.94(15) . .
C18 C17 C16 121.69(16) . .
C18 C17 H17 119.2 . .
C16 C17 H17 119.2 . .
C13 C18 C17 119.84(16) . .
C13 C18 H18 120.1 . .
C17 C18 H18 120.1 . .
C16 C19 C22 112.51(15) . .
C16 C19 C21 110.09(15) . .
C22 C19 C21 108.90(16) . .
C16 C19 C20 108.06(14) . .
C22 C19 C20 108.23(15) . .
C21 C19 C20 108.97(15) . .
C19 C20 H20A 109.5 . .
C19 C20 H20B 109.5 . .
H20A C20 H20B 109.5 . .
C19 C20 H20C 109.5 . .
H20A C20 H20C 109.5 . .
H20B C20 H20C 109.5 . .
C19 C21 H21A 109.5 . .
C19 C21 H21B 109.5 . .
H21A C21 H21B 109.5 . .
C19 C21 H21C 109.5 . .
H21A C21 H21C 109.5 . .
H21B C21 H21C 109.5 . .
C19 C22 H22A 109.5 . .
C19 C22 H22B 109.5 . .
H22A C22 H22B 109.5 . .
C19 C22 H22C 109.5 . .
H22A C22 H22C 109.5 . .
H22B C22 H22C 109.5 . .
C25 C24 C3 121.87(17) . .
C25 C24 H24 119.1 . .
C3 C24 H24 119.1 . .
C10 C25 C24 119.65(16) . .
C10 C25 H25 120.2 . .
C24 C25 H25 120.2 . .
C27 C26 H26A 109.5 . .
C27 C26 H26B 109.5 . .
H26A C26 H26B 109.5 . .
C27 C26 H26C 109.5 . .
H26A C26 H26C 109.5 . .
H26B C26 H26C 109.5 . .
C32 C27 C28 117.5(2) . .
C32 C27 C26 120.8(3) . .
C28 C27 C26 121.8(3) . .
C29 C28 C27 119.8(2) . .
C29 C28 H28 120.1 . .
C27 C28 H28 120.1 . .
C30 C29 C28 120.8(3) . .
C30 C29 H29 119.6 . .
C28 C29 H29 119.6 . .
C31 C30 C29 119.3(3) . .
C31 C30 H30 120.4 . .
C29 C30 H30 120.4 . .
C30 C31 C32 120.8(3) . .
C30 C31 H31 119.6 . .
C32 C31 H31 119.6 . .
C31 C32 C27 121.9(2) . .
C31 C32 H32 119.1 . .
C27 C32 H32 119.1 . .

loop_
_geom_bond_atom_site_label_1
_geom_bond_atom_site_label_2
_geom_bond_distance
_geom_bond_site_symmetry_2
P1 O1 1.4844(13) .
P1 C6 1.7798(16) .
P1 C14 1.7864(18) .
P1 C5 1.7894(18) .
O2 C7 1.370(2) .
O2 C13 1.3846(19) .
C1 C2 1.531(3) .
C1 H1A 0.9800 .
C1 H1B 0.9800 .
C1 H1C 0.9800 .
C2 C11 1.532(3) .
C2 C12 1.533(3) .
C2 C3 1.535(2) .
C3 C4 1.389(2) .
C3 C24 1.395(2) .
C4 C5 1.404(2) .
C4 H4 0.9500 .
C5 C10 1.400(2) .
C6 C8 1.389(2) .
C6 C7 1.391(2) .
C7 C8 1.390(2) 2_655
C8 O3 1.372(2) .
C8 C7 1.390(2) 2_655
O3 C10 1.3889(19) .
C10 C25 1.380(2) .
C11 H11A 0.9800 .
C11 H11B 0.9800 .
C11 H11C 0.9800 .
C12 H12A 0.9800 .
C12 H12B 0.9800 .
C12 H12C 0.9800 .
C13 C18 1.384(2) .
C13 C14 1.400(2) .
C14 C15 1.401(2) .
C15 C16 1.394(2) .
C15 H15 0.9500 .
C16 C17 1.398(2) .
C16 C19 1.529(2) .
C17 C18 1.384(2) .
C17 H17 0.9500 .
C18 H18 0.9500 .
C19 C22 1.530(2) .
C19 C21 1.534(3) .
C19 C20 1.539(2) .
C20 H20A 0.9800 .
C20 H20B 0.9800 .
C20 H20C 0.9800 .
C21 H21A 0.9800 .
C21 H21B 0.9800 .
C21 H21C 0.9800 .
C22 H22A 0.9800 .
C22 H22B 0.9800 .
C22 H22C 0.9800 .
C24 C25 1.384(2) .
C24 H24 0.9500 .
C25 H25 0.9500 .
C26 C27 1.481(4) .
C26 H26A 0.9800 .
C26 H26B 0.9800 .
C26 H26C 0.9800 .
C27 C32 1.384(3) .
C27 C28 1.401(4) .
C28 C29 1.382(4) .
C28 H28 0.9500 .
C29 C30 1.376(4) .
C29 H29 0.9500 .
C30 C31 1.356(4) .
C30 H30 0.9500 .
C31 C32 1.357(4) .
C31 H31 0.9500 .
C32 H32 0.9500 .

loop_
_geom_torsion_atom_site_label_1
_geom_torsion_atom_site_label_2
_geom_torsion_atom_site_label_3
_geom_torsion_atom_site_label_4
_geom_torsion
_geom_torsion_site_symmetry_1
_geom_torsion_site_symmetry_4
C1 C2 C3 C4 72.0(2) . .
C11 C2 C3 C4 -47.3(2) . .
C12 C2 C3 C4 -168.55(17) . .
C1 C2 C3 C24 -104.8(2) . .
C11 C2 C3 C24 135.84(19) . .
C12 C2 C3 C24 14.6(2) . .
C24 C3 C4 C5 -2.1(3) . .
C2 C3 C4 C5 -179.08(16) . .
C3 C4 C5 C10 1.8(2) . .
C3 C4 C5 P1 173.88(13) . .
O1 P1 C5 C10 92.02(14) . .
C6 P1 C5 C10 -30.78(14) . .
C14 P1 C5 C10 -135.92(13) . .
O1 P1 C5 C4 -80.11(16) . .
C6 P1 C5 C4 157.09(14) . .
C14 P1 C5 C4 51.95(16) . .
O1 P1 C6 C8 -86.10(15) . .
C14 P1 C6 C8 153.66(14) . .
C5 P1 C6 C8 34.81(15) . .
O1 P1 C6 C7 85.94(15) . .
C14 P1 C6 C7 -34.29(15) . .
C5 P1 C6 C7 -153.15(14) . .
C13 O2 C7 C8 -157.15(15) . 2_655
C13 O2 C7 C6 23.5(2) . .
C8 C6 C7 O2 -176.71(15) . .
P1 C6 C7 O2 11.3(2) . .
C8 C6 C7 C8 4.0(3) . 2_655
P1 C6 C7 C8 -167.99(13) . 2_655
C7 C6 C8 O3 176.94(15) . .
P1 C6 C8 O3 -11.1(2) . .
C7 C6 C8 C7 -4.0(3) . 2_655
P1 C6 C8 C7 167.96(13) . 2_655
C6 C8 O3 C10 -25.0(2) . .
C7 C8 O3 C10 155.91(15) 2_655 .
C8 O3 C10 C25 -153.96(15) . .
C8 O3 C10 C5 29.1(2) . .
C4 C5 C10 C25 -0.1(2) . .
P1 C5 C10 C25 -172.76(14) . .
C4 C5 C10 O3 176.65(15) . .
P1 C5 C10 O3 4.0(2) . .
C7 O2 C13 C18 155.38(15) . .
C7 O2 C13 C14 -27.1(2) . .
C18 C13 C14 C15 0.3(3) . .
O2 C13 C14 C15 -177.15(15) . .
C18 C13 C14 P1 172.26(14) . .
O2 C13 C14 P1 -5.1(2) . .
O1 P1 C14 C13 -91.78(14) . .
C6 P1 C14 C13 30.81(15) . .
C5 P1 C14 C13 135.88(13) . .
O1 P1 C14 C15 79.75(16) . .
C6 P1 C14 C15 -157.66(15) . .
C5 P1 C14 C15 -52.60(17) . .
C13 C14 C15 C16 -1.7(3) . .
P1 C14 C15 C16 -173.15(13) . .
C14 C15 C16 C17 1.7(3) . .
C14 C15 C16 C19 178.75(15) . .
C15 C16 C17 C18 -0.4(3) . .
C19 C16 C17 C18 -177.30(17) . .
O2 C13 C18 C17 178.70(16) . .
C14 C13 C18 C17 1.0(3) . .
C16 C17 C18 C13 -1.0(3) . .
C15 C16 C19 C22 175.86(16) . .
C17 C16 C19 C22 -7.3(2) . .
C15 C16 C19 C21 54.2(2) . .
C17 C16 C19 C21 -128.96(19) . .
C15 C16 C19 C20 -64.7(2) . .
C17 C16 C19 C20 112.13(19) . .
C4 C3 C24 C25 0.8(3) . .
C2 C3 C24 C25 177.74(17) . .
O3 C10 C25 C24 -178.24(16) . .
C5 C10 C25 C24 -1.1(3) . .
C3 C24 C25 C10 0.8(3) . .
C32 C27 C28 C29 0.7(3) . .
C26 C27 C28 C29 -179.7(2) . .
C27 C28 C29 C30 -0.4(4) . .
C28 C29 C30 C31 -0.4(4) . .
C29 C30 C31 C32 0.7(4) . .
C30 C31 C32 C27 -0.3(4) . .
C28 C27 C32 C31 -0.4(3) . .
C26 C27 C32 C31 180.0(2) . .
